data_2206262
loop_
_publ_author_name
'Wang, He-Qing'
'Zeng, Qing-Le'
'Fang, Hua'
'Huang, Rong-Bin'
'Zhao, Yu-Fen'

_publ_section_title
;
 (<i>S</i>)-3-[4-(Benzyloxy)phenyl]-2-hydroxypropanoic acid
;
_journal_issue 7
_journal_name_full 'Acta Crystallographica Section E'
_journal_page_first o2286
_journal_page_last o2287
_journal_paper_doi 10.1107/S1600536805019100
_journal_volume 61
_journal_year 2005
_chemical_formula_iupac 'C16 H16 O4'
_chemical_formula_moiety 'C16 H16 O4'
_chemical_formula_sum 'C16 H16 O4'
_chemical_formula_weight 272.29
_chemical_name_systematic
;
(S)-3-[4-(Benzyloxy)phenyl]-2-hydroxypropanoic acid
;
_space_group_IT_number 4
_symmetry_cell_setting monoclinic
_symmetry_space_group_name_Hall 'P 2yb'
_symmetry_space_group_name_H-M 'P 1 21 1'
_atom_sites_solution_hydrogens geom
_atom_sites_solution_primary direct
_atom_sites_solution_secondary difmap
_audit_creation_method SHELXL-97
_cell_angle_alpha 90.00
_cell_angle_beta 102.784(7)
_cell_angle_gamma 90.00
_cell_formula_units_Z 2
_cell_length_a 8.532(4)
_cell_length_b 5.782(2)
_cell_length_c 14.050(6)
_cell_measurement_reflns_used 2099
_cell_measurement_temperature 293(2)
_cell_measurement_theta_max 27.69
_cell_measurement_theta_min 2.45
_cell_volume 675.9(5)
_computing_cell_refinement SMART
_computing_data_collection 'SMART (Bruker, 2001)'
_computing_data_reduction 'SAINT (Bruker, 2001)'
_computing_molecular_graphics 'ORTEP-3 (Farrugia, 1997) and ViewerPro (Accelrys, 2001)'
_computing_publication_material SHELXL97
_computing_structure_refinement 'SHELXL97 (Sheldrick, 1997)'
_computing_structure_solution 'SHELXS97 (Sheldrick, 1990)'
_diffrn_ambient_temperature 293(2)
_diffrn_measured_fraction_theta_full 0.960
_diffrn_measured_fraction_theta_max 0.960
_diffrn_measurement_device_type 'Bruker SMART APEX area-detector'
_diffrn_measurement_method '\f and \w'
_diffrn_radiation_monochromator graphite
_diffrn_radiation_source 'fine-focus sealed tube'
_diffrn_radiation_type MoK\a
_diffrn_radiation_wavelength 0.71073
_diffrn_reflns_av_R_equivalents 0.0242
_diffrn_reflns_av_sigmaI/netI 0.0299
_diffrn_reflns_limit_h_max 10
_diffrn_reflns_limit_h_min -9
_diffrn_reflns_limit_k_max 6
_diffrn_reflns_limit_k_min -6
_diffrn_reflns_limit_l_max 17
_diffrn_reflns_limit_l_min -16
_diffrn_reflns_number 3287
_diffrn_reflns_theta_full 25.50
_diffrn_reflns_theta_max 25.50
_diffrn_reflns_theta_min 2.45
_diffrn_standards_decay_% 0
_diffrn_standards_interval_count 0
_diffrn_standards_interval_time 0
_diffrn_standards_number 0
_exptl_absorpt_coefficient_mu 0.096
_exptl_absorpt_correction_T_max 0.9811
_exptl_absorpt_correction_T_min 0.9536
_exptl_absorpt_correction_type multi-scan
_exptl_absorpt_process_details '(SADABS; Bruker, 2001)'
_exptl_crystal_colour colorless
_exptl_crystal_density_diffrn 1.338
_exptl_crystal_density_method 'not measured'
_exptl_crystal_description chunk
_exptl_crystal_F_000 288
_exptl_crystal_size_max 0.50
_exptl_crystal_size_mid 0.40
_exptl_crystal_size_min 0.20
_refine_diff_density_max 0.552
_refine_diff_density_min -0.286
_refine_ls_extinction_method none
_refine_ls_goodness_of_fit_ref 0.863
_refine_ls_hydrogen_treatment constr
_refine_ls_matrix_type full
_refine_ls_number_parameters 181
_refine_ls_number_reflns 1335
_refine_ls_number_restraints 20
_refine_ls_restrained_S_all 0.901
_refine_ls_R_factor_all 0.0727
_refine_ls_R_factor_gt 0.0698
_refine_ls_shift/su_max 0.000
_refine_ls_shift/su_mean 0.000
_refine_ls_structure_factor_coef Fsqd
_refine_ls_weighting_details 'calc w = 1/[\s^2^(Fo^2^)+(0.1596P)^2^+0.4615P] where P = (Fo^2^+2Fc^2^)/3'
_refine_ls_weighting_scheme calc
_refine_ls_wR_factor_gt 0.2000
_refine_ls_wR_factor_ref 0.2038
_reflns_number_gt 1231
_reflns_number_total 1335
_reflns_threshold_expression I>2\s(I)
_cod_data_source_file rn6049.cif
_cod_data_source_block I
_cod_depositor_comments
;
The following automatic conversions were performed:
'_symmetry_cell_setting' value 'Monoclinic' changed to 'monoclinic'
according to '/home/saulius/struct/CIF-dictionaries/cif_core.dic'
dictionary named 'cif_core.dic' version 2.4.1 from 2010-06-29.

Automatic conversion script
Id: cif_fix_enum 1527 2010-12-29 10:47:43Z saulius 

The following automatic conversions were performed:

'_symmetry_cell_setting' value 'Monoclinic' changed to 'monoclinic'
according to /home/saulius/struct/CIF-dictionaries/cif_core.dic
dictionary named 'cif_core.dic' version 2.4.1 from 2010-06-29.

Automatic conversion script
Id: cif_fix_values 1715 2011-07-08 13:25:40Z adriana 
;
_cod_original_cell_volume 676.0(5)
_cod_original_sg_symbol_H-M P21
_cod_database_code 2206262
_cod_database_fobs_code 2206262

loop_
_symmetry_equiv_pos_as_xyz
'x, y, z'
'-x, y+1/2, -z'

loop_
_atom_site_label
_atom_site_fract_x
_atom_site_fract_y
_atom_site_fract_z
_atom_site_U_iso_or_equiv
_atom_site_adp_type
_atom_site_calc_flag
_atom_site_refinement_flags
_atom_site_occupancy
_atom_site_type_symbol
O1 1.2228(5) 1.0039(10) 0.5075(3) 0.0853(14) Uani d D 1 O
O2 1.1636(4) 0.6401(6) 0.9529(3) 0.0593(10) Uani d . 1 O
H17 1.2155 0.5198 0.9562 0.089 Uiso calc R 1 H
O3 1.3989(3) 0.8040(6) 0.9615(3) 0.0543(9) Uani d . 1 O
O4 1.2780(4) 1.2256(6) 0.9607(3) 0.0545(9) Uani d . 1 O
H4A 1.3701 1.1791 0.9810 0.082 Uiso calc R 1 H
C1 1.3479(7) 1.1014(10) 0.3791(4) 0.0776(17) Uani d DU 1 C
C2 1.3012(7) 0.8932(11) 0.3355(5) 0.0860(19) Uani d DU 1 C
H2A 1.2429 0.7897 0.3647 0.103 Uiso calc R 1 H
C3 1.3409(7) 0.8360(14) 0.2473(5) 0.107(3) Uani d DU 1 C
H3A 1.3074 0.6972 0.2159 0.128 Uiso calc R 1 H
C4 1.4317(7) 0.9922(12) 0.2082(4) 0.086(2) Uani d DU 1 C
H4B 1.4636 0.9593 0.1505 0.104 Uiso calc R 1 H
C5 1.4734(9) 1.1960(13) 0.2560(5) 0.101(2) Uani d DU 1 C
H5A 1.5338 1.2993 0.2282 0.122 Uiso calc R 1 H
C6 1.4343(10) 1.2614(15) 0.3411(5) 0.107(3) Uani d DU 1 C
H6A 1.4641 1.4033 0.3708 0.129 Uiso calc R 1 H
C7 1.3036(9) 1.1671(13) 0.4735(5) 0.087(2) Uani d D 1 C
H7A 1.4011 1.2008 0.5218 0.104 Uiso calc R 1 H
H7B 1.2393 1.3069 0.4633 0.104 Uiso calc R 1 H
C8 1.1809(6) 1.0272(11) 0.5939(4) 0.0582(12) Uani d . 1 C
C9 1.0973(6) 0.8482(11) 0.6234(4) 0.0643(13) Uani d . 1 C
H9 1.0715 0.7178 0.5843 0.077 Uiso calc R 1 H
C10 1.0524(6) 0.8631(9) 0.7108(4) 0.0590(13) Uani d . 1 C
H10 0.9967 0.7410 0.7310 0.071 Uiso calc R 1 H
C11 1.0881(5) 1.0556(9) 0.7695(3) 0.0476(10) Uani d . 1 C
C12 1.1686(6) 1.2319(10) 0.7373(4) 0.0597(12) Uani d . 1 C
H12 1.1922 1.3642 0.7754 0.072 Uiso calc R 1 H
C13 1.2156(7) 1.2199(11) 0.6506(4) 0.0658(14) Uani d . 1 C
H13 1.2709 1.3424 0.6304 0.079 Uiso calc R 1 H
C14 1.0367(5) 1.0708(9) 0.8647(3) 0.0504(11) Uani d . 1 C
H15 0.9563 0.9528 0.8657 0.060 Uiso calc R 1 H
H14 0.9864 1.2200 0.8684 0.060 Uiso calc R 1 H
C15 1.1717(5) 1.0415(8) 0.9542(3) 0.0435(10) Uani d . 1 C
H16 1.1246 1.0462 1.0117 0.052 Uiso calc R 1 H
C16 1.2593(5) 0.8154(8) 0.9557(3) 0.0410(9) Uani d . 1 C

loop_
_atom_site_aniso_label
_atom_site_aniso_U_11
_atom_site_aniso_U_22
_atom_site_aniso_U_33
_atom_site_aniso_U_12
_atom_site_aniso_U_13
_atom_site_aniso_U_23
O1 0.099(3) 0.094(4) 0.063(2) 0.006(3) 0.020(2) -0.004(3)
O2 0.0546(19) 0.0288(16) 0.099(3) -0.0011(14) 0.0264(19) 0.0002(17)
O3 0.0415(15) 0.0387(18) 0.082(2) 0.0054(14) 0.0110(13) 0.0008(16)
O4 0.0488(17) 0.0288(16) 0.080(2) 0.0020(13) 0.0012(15) -0.0013(15)
C1 0.079(4) 0.077(4) 0.066(3) 0.010(3) -0.007(3) -0.005(3)
C2 0.058(3) 0.084(4) 0.112(5) 0.001(3) 0.012(3) 0.020(4)
C3 0.076(4) 0.105(6) 0.117(5) -0.007(4) -0.026(3) -0.037(5)
C4 0.076(3) 0.120(6) 0.058(3) 0.022(4) 0.004(2) -0.013(4)
C5 0.102(5) 0.102(6) 0.098(5) 0.000(5) 0.018(4) -0.005(5)
C6 0.115(6) 0.116(7) 0.091(4) -0.016(6) 0.022(4) -0.009(5)
C7 0.105(5) 0.069(5) 0.083(4) -0.005(4) 0.015(3) -0.009(4)
C8 0.062(3) 0.053(3) 0.055(2) 0.003(3) 0.0012(19) -0.002(2)
C9 0.071(3) 0.054(3) 0.063(3) -0.007(3) 0.004(2) -0.013(3)
C10 0.056(2) 0.045(3) 0.071(3) -0.007(2) 0.002(2) 0.000(2)
C11 0.0414(19) 0.037(2) 0.059(2) 0.0041(19) -0.0010(17) 0.000(2)
C12 0.076(3) 0.039(3) 0.062(3) 0.001(3) 0.011(2) 0.000(2)
C13 0.082(3) 0.044(3) 0.070(3) -0.004(3) 0.015(3) 0.007(3)
C14 0.0383(19) 0.037(2) 0.075(3) 0.0011(18) 0.0103(18) 0.001(2)
C15 0.044(2) 0.033(2) 0.055(2) 0.0042(19) 0.0145(18) -0.005(2)
C16 0.046(2) 0.031(2) 0.048(2) -0.0011(18) 0.0141(16) -0.0011(18)

loop_
_atom_type_symbol
_atom_type_description
_atom_type_scat_dispersion_real
_atom_type_scat_dispersion_imag
_atom_type_scat_source
C C 0.0033 0.0000 'International Tables Vol C Tables 4.2.6.8 and 6.1.1.4'
H H 0.0000 0.0000 'International Tables Vol C Tables 4.2.6.8 and 6.1.1.4'
N N 0.0061 0.0000 'International Tables Vol C Tables 4.2.6.8 and 6.1.1.4'
O O 0.0106 0.0000 'International Tables Vol C Tables 4.2.6.8 and 6.1.1.4'

loop_
_geom_angle_atom_site_label_1
_geom_angle_atom_site_label_2
_geom_angle_atom_site_label_3
_geom_angle
_geom_angle_publ_flag
C7 O1 C8 121.4(6) yes
C16 O2 H17 109.5 no
C15 O4 H4A 109.5 no
C6 C1 C2 123.4(7) no
C6 C1 C7 115.9(6) no
C2 C1 C7 120.7(6) no
C1 C2 C3 120.1(7) no
C1 C2 H2A 119.9 no
C3 C2 H2A 119.9 no
C4 C3 C2 117.8(6) no
C4 C3 H3A 121.1 no
C2 C3 H3A 121.1 no
C5 C4 C3 118.5(6) no
C5 C4 H4B 120.8 no
C3 C4 H4B 120.8 no
C4 C5 C6 125.7(8) no
C4 C5 H5A 117.2 no
C6 C5 H5A 117.2 no
C1 C6 C5 114.4(8) no
C1 C6 H6A 122.8 no
C5 C6 H6A 122.8 no
O1 C7 C1 113.1(6) yes
O1 C7 H7A 109.0 no
C1 C7 H7A 109.0 no
O1 C7 H7B 109.0 no
C1 C7 H7B 109.0 no
H7A C7 H7B 107.8 no
O1 C8 C13 122.8(6) no
O1 C8 C9 117.1(5) no
C13 C8 C9 120.0(5) no
C10 C9 C8 119.4(5) no
C10 C9 H9 120.3 no
C8 C9 H9 120.3 no
C9 C10 C11 121.3(5) no
C9 C10 H10 119.4 no
C11 C10 H10 119.4 no
C12 C11 C10 117.8(5) no
C12 C11 C14 121.4(4) no
C10 C11 C14 120.7(5) no
C11 C12 C13 121.9(5) no
C11 C12 H12 119.1 no
C13 C12 H12 119.1 no
C8 C13 C12 119.6(6) no
C8 C13 H13 120.2 no
C12 C13 H13 120.2 no
C11 C14 C15 114.5(3) yes
C11 C14 H15 108.6 no
C15 C14 H15 108.6 no
C11 C14 H14 108.6 no
C15 C14 H14 108.6 no
H15 C14 H14 107.6 no
O4 C15 C16 110.5(3) yes
O4 C15 C14 109.6(4) yes
C16 C15 C14 113.2(4) yes
O4 C15 H16 107.8 no
C16 C15 H16 107.8 no
C14 C15 H16 107.8 no
O3 C16 O2 125.3(4) yes
O3 C16 C15 122.8(4) yes
O2 C16 C15 111.8(3) yes

loop_
_geom_bond_atom_site_label_1
_geom_bond_atom_site_label_2
_geom_bond_distance
_geom_bond_publ_flag
O1 C7 1.320(7) yes
O1 C8 1.346(7) yes
O2 C16 1.297(6) yes
O2 H17 0.8200 no
O3 C16 1.177(5) yes
O4 C15 1.388(6) yes
O4 H4A 0.8200 no
C1 C6 1.363(5) no
C1 C2 1.370(5) no
C1 C7 1.506(9) no
C2 C3 1.394(5) no
C2 H2A 0.9300 no
C3 C4 1.381(5) no
C3 H3A 0.9300 no
C4 C5 1.364(5) no
C4 H4B 0.9300 no
C5 C6 1.364(5) no
C5 H5A 0.9300 no
C6 H6A 0.9300 no
C7 H7A 0.9700 no
C7 H7B 0.9700 no
C8 C13 1.363(8) no
C8 C9 1.372(8) no
C9 C10 1.367(8) no
C9 H9 0.9300 no
C10 C11 1.379(7) no
C10 H10 0.9300 no
C11 C12 1.361(7) no
C11 C14 1.500(6) no
C12 C13 1.366(8) no
C12 H12 0.9300 no
C13 H13 0.9300 no
C14 C15 1.515(6) no
C14 H15 0.9700 no
C14 H14 0.9700 no
C15 C16 1.504(6) no
C15 H16 0.9800 no

loop_
_geom_hbond_atom_site_label_D
_geom_hbond_atom_site_label_H
_geom_hbond_atom_site_label_A
_geom_hbond_site_symmetry_A
_geom_hbond_distance_DH
_geom_hbond_distance_HA
_geom_hbond_distance_DA
_geom_hbond_angle_DHA
O2 H17 O4 1_545 0.82 1.78 2.581(5) 165
O4 H4A O3 2_857 0.82 2.09 2.769(5) 141

loop_
_geom_torsion_atom_site_label_1
_geom_torsion_atom_site_label_2
_geom_torsion_atom_site_label_3
_geom_torsion_atom_site_label_4
_geom_torsion
_geom_torsion_publ_flag
C6 C1 C2 C3 -0.4(11) no
C7 C1 C2 C3 179.0(6) no
C1 C2 C3 C4 1.9(10) no
C2 C3 C4 C5 -1.9(10) no
C3 C4 C5 C6 0.5(12) no
C2 C1 C6 C5 -1.0(12) no
C7 C1 C6 C5 179.6(6) no
C4 C5 C6 C1 0.9(13) no
C8 O1 C7 C1 176.3(5) no
C6 C1 C7 O1 -178.8(6) no
C2 C1 C7 O1 1.7(9) no
C7 O1 C8 C13 1.3(9) no
C7 O1 C8 C9 -179.9(6) no
O1 C8 C9 C10 179.8(5) no
C13 C8 C9 C10 -1.3(8) no
C8 C9 C10 C11 0.6(8) no
C9 C10 C11 C12 0.6(7) no
C9 C10 C11 C14 179.4(4) no
C10 C11 C12 C13 -1.1(8) no
C14 C11 C12 C13 -179.8(5) no
O1 C8 C13 C12 179.7(5) no
C9 C8 C13 C12 0.9(8) no
C11 C12 C13 C8 0.3(8) no
C12 C11 C14 C15 -74.8(6) no
C10 C11 C14 C15 106.4(5) no
C11 C14 C15 O4 65.9(5) no
C11 C14 C15 C16 -58.0(5) no
O4 C15 C16 O3 -0.2(5) no
C14 C15 C16 O3 123.1(5) no
O4 C15 C16 O2 177.9(4) no
C14 C15 C16 O2 -58.8(5) no

loop_
_cod_related_entry_id
_cod_related_entry_database
_cod_related_entry_code
1 ChemSpider 9992768
